data_7037384
loop_
_publ_author_name
'Kitos, Alexandros A.'
'Efthymiou, Constantinos G.'
'Manos, Manolis J.'
'Tasiopoulos, Anastasios J.'
'Nastopoulos, Vassilios'
'Escuer, Albert'
'Perlepes, Spyros P.'

_publ_section_title
;
 Interesting copper(ii)-assisted transformations of 2-acetylpyridine and
 2-benzoylpyridine.
;
_journal_issue 3
_journal_name_full 'Dalton transactions (Cambridge, England : 2003)'
_journal_page_first 1063
_journal_page_last 1077
_journal_paper_doi 10.1039/c5dt03912f
_journal_volume 45
_journal_year 2016
_chemical_formula_moiety 'C28 H28 Cl2 Cu2 N4 O4, 2(Cl O4)'
_chemical_formula_sum 'C28 H28 Cl4 Cu2 N4 O12'
_chemical_formula_weight 881.42
_space_group_crystal_system monoclinic
_space_group_IT_number 13
_space_group_name_Hall '-P 2yac'
_space_group_name_H-M_alt 'P 1 2/n 1'
_symmetry_space_group_name_Hall '-P 2yac'
_symmetry_space_group_name_H-M 'P 1 2/n 1'
_atom_sites_solution_hydrogens geom
_atom_sites_solution_primary direct
_atom_sites_solution_secondary difmap
_audit_creation_method SHELXL-2014/7
_audit_update_record
;
2015-11-04 deposited with the CCDC.
2015-11-20 downloaded from the CCDC.
;
_cell_angle_alpha 90
_cell_angle_beta 99.328(2)
_cell_angle_gamma 90
_cell_formula_units_Z 2
_cell_length_a 10.9015(2)
_cell_length_b 11.5144(2)
_cell_length_c 14.4136(3)
_cell_measurement_reflns_used 5384
_cell_measurement_temperature 100(2)
_cell_measurement_theta_max 29.9070
_cell_measurement_theta_min 3.7730
_cell_volume 1785.33(6)
_computing_cell_refinement 'CrysAlisPro (Agilent Technologies, 2011)'
_computing_data_collection 'CrysAlisPro (Agilent Technologies, 2011)'
_computing_data_reduction 'CrysAlisPro (Agilent Technologies, 2011)'
_computing_molecular_graphics
;ORTEP-3 for Windows (Farrugia, 1997); PLATON (Spek, 1990);
MERCURY (Bruno et al. 2002)
;
_computing_publication_material 'WINGX (Farrugia, 1999)'
_computing_structure_refinement 'SHELXL-2014/7 (Sheldrick, 2014)'
_computing_structure_solution 'SIR92 (Altomare et al., 1994)'
_diffrn_ambient_temperature 100(2)
_diffrn_detector_area_resol_mean 16.0288
_diffrn_measured_fraction_theta_full 0.995
_diffrn_measured_fraction_theta_max 0.996
_diffrn_measurement_device_type 'Oxford Diffraction SuperNova with Atlas detector'
_diffrn_measurement_method '\w scans'
_diffrn_radiation_monochromator mirror
_diffrn_radiation_type MoK\a
_diffrn_radiation_wavelength 0.71073
_diffrn_reflns_av_R_equivalents 0.0250
_diffrn_reflns_av_unetI/netI 0.0263
_diffrn_reflns_laue_measured_fraction_full 0.995
_diffrn_reflns_laue_measured_fraction_max 0.996
_diffrn_reflns_limit_h_max 12
_diffrn_reflns_limit_h_min -14
_diffrn_reflns_limit_k_max 15
_diffrn_reflns_limit_k_min -15
_diffrn_reflns_limit_l_max 19
_diffrn_reflns_limit_l_min -16
_diffrn_reflns_number 14559
_diffrn_reflns_point_group_measured_fraction_full 0.995
_diffrn_reflns_point_group_measured_fraction_max 0.996
_diffrn_reflns_theta_full 25.242
_diffrn_reflns_theta_max 27.997
_diffrn_reflns_theta_min 3.629
_diffrn_source 'Enhance (Mo) X-ray Source'
_exptl_absorpt_coefficient_mu 1.555
_exptl_absorpt_correction_T_max 1.000
_exptl_absorpt_correction_T_min 0.940
_exptl_absorpt_correction_type multi-scan
_exptl_absorpt_process_details
;
CrysAlisPro, Agilent Technologies,
Version 1.171.34.49 (release 20-01-2011 CrysAlis171 .NET)
(compiled Jan 20 2011,15:58:25)
Empirical absorption correction using spherical harmonics, 
implemented in SCALE3 ABSPACK scaling algorithm.
;
_exptl_crystal_colour green
_exptl_crystal_density_diffrn 1.640
_exptl_crystal_density_method 'not measured'
_exptl_crystal_description prism
_exptl_crystal_F_000 892
_exptl_crystal_size_max 0.18
_exptl_crystal_size_mid 0.14
_exptl_crystal_size_min 0.11
_refine_diff_density_max 0.991
_refine_diff_density_min -0.607
_refine_diff_density_rms 0.088
_refine_ls_extinction_method none
_refine_ls_goodness_of_fit_ref 1.093
_refine_ls_hydrogen_treatment mixed
_refine_ls_matrix_type full
_refine_ls_number_parameters 253
_refine_ls_number_reflns 4299
_refine_ls_number_restraints 13
_refine_ls_restrained_S_all 1.105
_refine_ls_R_factor_all 0.0444
_refine_ls_R_factor_gt 0.0388
_refine_ls_shift/su_max 0.002
_refine_ls_shift/su_mean 0.000
_refine_ls_structure_factor_coef Fsqd
_refine_ls_weighting_details 'w=1/[\s^2^(Fo^2^)+(0.0455P)^2^+2.5411P] where P=(Fo^2^+2Fc^2^)/3'
_refine_ls_weighting_scheme calc
_refine_ls_wR_factor_gt 0.0994
_refine_ls_wR_factor_ref 0.1024
_reflns_Friedel_coverage 0.000
_reflns_number_gt 3793
_reflns_number_total 4299
_reflns_threshold_expression 'I > 2\s(I)'
_cod_data_source_file c5dt03912f2.cif
_cod_data_source_block 1
_cod_depositor_comments 'Adding full bibliography for 7037384--7037389.cif.'
_cod_database_code 7037384
_shelx_shelxl_version_number 2014/7
_shelx_space_group_comment
;
The symmetry employed for this shelxl refinement is uniquely defined
by the following loop, which should always be used as a source of
symmetry information in preference to the above space-group names.
They are only intended as comments.
;
_shelx_estimated_absorpt_t_min 0.767
_shelx_estimated_absorpt_t_max 0.848

loop_
_space_group_symop_operation_xyz
'x, y, z'
'-x+1/2, y, -z+1/2'
'-x, -y, -z'
'x-1/2, -y, z-1/2'

loop_
_atom_site_label
_atom_site_type_symbol
_atom_site_fract_x
_atom_site_fract_y
_atom_site_fract_z
_atom_site_U_iso_or_equiv
_atom_site_adp_type
_atom_site_occupancy
_atom_site_site_symmetry_order
_atom_site_calc_flag
_atom_site_refinement_flags_posn
_atom_site_refinement_flags_adp
_atom_site_refinement_flags_occupancy
Cu Cu 0.20489(3) 0.40245(2) 0.56239(2) 0.01608(10) Uani 1 1 d . . .
Cl1 Cl 0.16789(6) 0.49073(6) 0.42171(4) 0.02476(15) Uani 1 1 d . . .
O1 O 0.35221(16) 0.29313(15) 0.61799(12) 0.0184(3) Uani 1 1 d D . .
H1 H 0.367(3) 0.2241(12) 0.607(2) 0.028 Uiso 1 1 d D U .
O2 O 0.12095(16) 0.39249(15) 0.68507(12) 0.0175(3) Uani 1 1 d . . .
N2 N 0.07989(19) 0.27927(17) 0.52564(13) 0.0170(4) Uani 1 1 d . . .
C14 C -0.0276(3) 0.1398(2) 0.42073(18) 0.0249(5) Uani 1 1 d . . .
H14 H -0.0358 0.0994 0.3626 0.030 Uiso 1 1 calc R U .
N1 N 0.3302(2) 0.51494(18) 0.61930(14) 0.0186(4) Uani 1 1 d . . .
C9 C -0.0330(2) 0.2974(2) 0.75859(16) 0.0188(5) Uani 1 1 d . . .
H9A H -0.0420 0.2124 0.7649 0.023 Uiso 1 1 calc R U .
H9B H -0.1176 0.3307 0.7427 0.023 Uiso 1 1 calc R U .
C4 C 0.5121(3) 0.6715(2) 0.69295(18) 0.0283(6) Uani 1 1 d . . .
H4 H 0.5749 0.7254 0.7179 0.034 Uiso 1 1 calc R U .
C3 C 0.5406(3) 0.5549(2) 0.68580(18) 0.0237(5) Uani 1 1 d . . .
H3 H 0.6234 0.5282 0.7043 0.028 Uiso 1 1 calc R U .
C2 C 0.4461(2) 0.4774(2) 0.65111(16) 0.0182(5) Uani 1 1 d . . .
C12 C -0.0922(2) 0.1759(2) 0.56912(18) 0.0217(5) Uani 1 1 d . . .
H12 H -0.1460 0.1617 0.6136 0.026 Uiso 1 1 calc R U .
C10 C 0.0365(2) 0.3210(2) 0.67862(16) 0.0162(4) Uani 1 1 d . . .
C7 C 0.4712(2) 0.3470(2) 0.64599(16) 0.0178(5) Uani 1 1 d . . .
C11 C 0.0037(2) 0.2555(2) 0.58801(16) 0.0163(4) Uani 1 1 d . . .
C5 C 0.3907(3) 0.7092(2) 0.66334(19) 0.0289(6) Uani 1 1 d . . .
H5 H 0.3689 0.7884 0.6689 0.035 Uiso 1 1 calc R U .
C6 C 0.3031(3) 0.6288(2) 0.62577(18) 0.0243(5) Uani 1 1 d . . .
H6 H 0.2206 0.6543 0.6036 0.029 Uiso 1 1 calc R U .
C15 C 0.0651(3) 0.2221(2) 0.44391(17) 0.0219(5) Uani 1 1 d . . .
H15 H 0.1197 0.2383 0.4005 0.026 Uiso 1 1 calc R U .
C13 C -0.1083(3) 0.1175(2) 0.48380(19) 0.0243(5) Uani 1 1 d . . .
H13 H -0.1738 0.0628 0.4688 0.029 Uiso 1 1 calc R U .
C8 C 0.5534(3) 0.3229(3) 0.57158(18) 0.0256(6) Uani 1 1 d . . .
H8A H 0.6347 0.3596 0.5905 0.038 Uiso 1 1 calc R U .
H8B H 0.5642 0.2389 0.5656 0.038 Uiso 1 1 calc R U .
H8C H 0.5138 0.3549 0.5110 0.038 Uiso 1 1 calc R U .
Cl2 Cl 0.27360(12) 0.04560(10) 0.72660(8) 0.0226(3) Uani 0.5 1 d . . P
O3 O 0.3242(6) 0.0641(4) 0.6417(3) 0.0499(14) Uani 0.5 1 d . . P
O4 O 0.2500 -0.0754(3) 0.7500 0.0470(9) Uani 1 2 d S T P
O5 O 0.3491(2) 0.09848(19) 0.79594(19) 0.0442(6) Uani 1 1 d . . .
Cl3 Cl 0.29758(14) 0.02587(12) 0.29048(13) 0.0370(4) Uani 0.5 1 d . . P
O6 O 0.2500 0.1280(4) 0.2500 0.0918(18) Uani 1 2 d S TU P
O7 O 0.4266(4) 0.0296(4) 0.2806(4) 0.0446(12) Uani 0.5 1 d . . P
O8 O 0.2920(8) 0.0216(7) 0.3907(5) 0.089(3) Uani 0.5 1 d . U P
O9 O 0.2500 -0.0771(3) 0.2500 0.0469(9) Uani 1 2 d S T P

loop_
_atom_site_aniso_label
_atom_site_aniso_U_11
_atom_site_aniso_U_22
_atom_site_aniso_U_33
_atom_site_aniso_U_23
_atom_site_aniso_U_13
_atom_site_aniso_U_12
Cu 0.02034(16) 0.01510(16) 0.01179(15) 0.00129(10) -0.00043(11) -0.00335(11)
Cl1 0.0313(3) 0.0248(3) 0.0159(3) 0.0068(2) -0.0032(2) -0.0051(2)
O1 0.0183(8) 0.0132(8) 0.0225(9) 0.0008(7) -0.0007(7) -0.0017(6)
O2 0.0183(8) 0.0186(8) 0.0155(8) -0.0014(6) 0.0025(6) -0.0021(6)
N2 0.0222(10) 0.0151(9) 0.0129(9) -0.0001(7) 0.0005(8) -0.0019(8)
C14 0.0347(15) 0.0208(13) 0.0171(12) -0.0041(10) -0.0024(10) -0.0040(11)
N1 0.0271(11) 0.0165(10) 0.0121(9) 0.0018(7) 0.0026(8) -0.0040(8)
C9 0.0179(11) 0.0221(12) 0.0164(11) -0.0013(9) 0.0026(9) -0.0023(9)
C4 0.0422(16) 0.0245(13) 0.0183(12) -0.0031(10) 0.0053(11) -0.0148(12)
C3 0.0261(13) 0.0253(13) 0.0189(12) 0.0013(10) 0.0012(10) -0.0078(11)
C2 0.0222(12) 0.0198(12) 0.0128(10) 0.0014(9) 0.0029(9) -0.0046(9)
C12 0.0209(12) 0.0205(12) 0.0231(12) 0.0002(10) 0.0019(10) -0.0033(10)
C10 0.0165(11) 0.0163(11) 0.0152(10) 0.0002(9) 0.0005(8) 0.0031(9)
C7 0.0190(12) 0.0194(12) 0.0148(11) 0.0002(9) 0.0022(9) -0.0028(9)
C11 0.0189(11) 0.0139(11) 0.0152(10) 0.0005(8) 0.0002(8) 0.0017(9)
C5 0.0444(17) 0.0196(13) 0.0233(13) -0.0024(10) 0.0074(12) -0.0047(12)
C6 0.0333(14) 0.0202(12) 0.0195(12) 0.0003(10) 0.0046(10) -0.0007(11)
C15 0.0298(13) 0.0207(12) 0.0147(11) -0.0020(9) 0.0024(10) -0.0026(10)
C13 0.0270(13) 0.0193(12) 0.0241(13) -0.0012(10) -0.0036(10) -0.0065(10)
C8 0.0285(14) 0.0295(14) 0.0200(12) -0.0021(11) 0.0076(10) -0.0035(11)
Cl2 0.0299(7) 0.0126(5) 0.0228(7) -0.0005(4) -0.0029(5) -0.0001(4)
O3 0.081(4) 0.039(3) 0.036(3) -0.009(2) 0.031(3) -0.013(3)
O4 0.063(2) 0.0159(14) 0.051(2) 0.000 -0.0247(17) 0.000
O5 0.0428(14) 0.0282(12) 0.0563(15) 0.0009(10) -0.0076(11) -0.0088(10)
Cl3 0.0354(8) 0.0187(6) 0.0633(10) -0.0023(6) 0.0265(7) -0.0011(5)
O6 0.067(3) 0.038(2) 0.159(5) 0.000 -0.018(3) 0.000
O7 0.034(3) 0.039(3) 0.064(3) 0.004(2) 0.019(2) 0.002(2)
O8 0.111(6) 0.091(5) 0.080(5) -0.034(4) 0.062(4) -0.047(4)
O9 0.058(2) 0.0282(17) 0.061(2) 0.000 0.0300(19) 0.000

loop_
_atom_type_symbol
_atom_type_description
_atom_type_scat_dispersion_real
_atom_type_scat_dispersion_imag
_atom_type_scat_source
C C 0.0033 0.0016 'International Tables Vol C Tables 4.2.6.8 and 6.1.1.4'
H H 0.0000 0.0000 'International Tables Vol C Tables 4.2.6.8 and 6.1.1.4'
N N 0.0061 0.0033 'International Tables Vol C Tables 4.2.6.8 and 6.1.1.4'
O O 0.0106 0.0060 'International Tables Vol C Tables 4.2.6.8 and 6.1.1.4'
Cl Cl 0.1484 0.1585 'International Tables Vol C Tables 4.2.6.8 and 6.1.1.4'
Cu Cu 0.3201 1.2651 'International Tables Vol C Tables 4.2.6.8 and 6.1.1.4'

loop_
_geom_angle_atom_site_label_1
_geom_angle_atom_site_label_2
_geom_angle_atom_site_label_3
_geom_angle
_geom_angle_site_symmetry_1
_geom_angle_site_symmetry_3
N1 Cu N2 170.85(8) . .
N1 Cu O1 78.35(8) . .
N2 Cu O1 97.10(8) . .
N1 Cu O2 93.01(7) . .
N2 Cu O2 79.22(7) . .
O1 Cu O2 93.22(7) . .
N1 Cu Cl1 95.14(6) . .
N2 Cu Cl1 93.88(6) . .
O1 Cu Cl1 129.18(5) . .
O2 Cu Cl1 137.60(5) . .
C7 O1 Cu 116.72(14) . .
C7 O1 H1 106(2) . .
Cu O1 H1 131(2) . .
C10 O2 Cu 113.13(15) . .
C15 N2 C11 119.3(2) . .
C15 N2 Cu 124.65(17) . .
C11 N2 Cu 116.05(16) . .
C15 C14 C13 118.9(2) . .
C15 C14 H14 120.5 . .
C13 C14 H14 120.5 . .
C2 N1 C6 119.6(2) . .
C2 N1 Cu 118.84(17) . .
C6 N1 Cu 121.58(19) . .
C10 C9 C7 114.5(2) . 2_556
C10 C9 H9A 108.6 . .
C7 C9 H9A 108.6 2_556 .
C10 C9 H9B 108.6 . .
C7 C9 H9B 108.6 2_556 .
H9A C9 H9B 107.6 . .
C3 C4 C5 119.5(3) . .
C3 C4 H4 120.3 . .
C5 C4 H4 120.3 . .
C4 C3 C2 119.1(3) . .
C4 C3 H3 120.5 . .
C2 C3 H3 120.5 . .
N1 C2 C3 121.0(2) . .
N1 C2 C7 117.7(2) . .
C3 C2 C7 121.3(2) . .
C11 C12 C13 118.6(2) . .
C11 C12 H12 120.7 . .
C13 C12 H12 120.7 . .
O2 C10 C11 118.2(2) . .
O2 C10 C9 121.9(2) . .
C11 C10 C9 119.9(2) . .
O1 C7 C2 106.12(19) . .
O1 C7 C8 109.3(2) . .
C2 C7 C8 109.9(2) . .
O1 C7 C9 109.63(19) . 2_556
C2 C7 C9 112.1(2) . 2_556
C8 C7 C9 109.7(2) . 2_556
N2 C11 C12 122.1(2) . .
N2 C11 C10 113.1(2) . .
C12 C11 C10 124.7(2) . .
C6 C5 C4 118.4(3) . .
C6 C5 H5 120.8 . .
C4 C5 H5 120.8 . .
N1 C6 C5 122.3(3) . .
N1 C6 H6 118.9 . .
C5 C6 H6 118.9 . .
N2 C15 C14 121.9(2) . .
N2 C15 H15 119.1 . .
C14 C15 H15 119.1 . .
C14 C13 C12 119.2(2) . .
C14 C13 H13 120.4 . .
C12 C13 H13 120.4 . .
C7 C8 H8A 109.5 . .
C7 C8 H8B 109.5 . .
H8A C8 H8B 109.5 . .
C7 C8 H8C 109.5 . .
H8A C8 H8C 109.5 . .
H8B C8 H8C 109.5 . .
Cl2 Cl2 O5 78.44(18) 2_556 .
Cl2 Cl2 O3 165.9(3) 2_556 .
O5 Cl2 O3 107.1(3) . .
Cl2 Cl2 O5 63.75(17) 2_556 2_556
O5 Cl2 O5 114.13(19) . 2_556
O3 Cl2 O5 102.3(3) . 2_556
Cl2 Cl2 O4 71.87(6) 2_556 .
O5 Cl2 O4 111.79(13) . .
O3 Cl2 O4 116.3(2) . .
O5 Cl2 O4 105.03(13) 2_556 .
O6 Cl3 O9 117.60(18) . .
O6 Cl3 Cl3 58.70(12) . 2
O9 Cl3 Cl3 58.91(10) . 2
O6 Cl3 O7 103.9(2) . .
O9 Cl3 O7 106.8(2) . .
Cl3 Cl3 O7 120.7(3) 2 .
O6 Cl3 O8 112.1(4) . .
O9 Cl3 O8 108.4(3) . .
Cl3 Cl3 O8 131.9(4) 2 .
O7 Cl3 O8 107.4(4) . .
Cl3 O6 Cl3 62.6(2) . 2
Cl3 O9 Cl3 62.2(2) 2 .

loop_
_geom_bond_atom_site_label_1
_geom_bond_atom_site_label_2
_geom_bond_distance
_geom_bond_site_symmetry_2
Cu N1 1.963(2) .
Cu N2 1.979(2) .
Cu O1 2.0949(17) .
Cu O2 2.1217(17) .
Cu Cl1 2.2456(6) .
O1 C7 1.435(3) .
O1 H1 0.831(10) .
O2 C10 1.227(3) .
N2 C15 1.336(3) .
N2 C11 1.347(3) .
C14 C15 1.386(4) .
C14 C13 1.388(4) .
C14 H14 0.9500 .
N1 C2 1.344(3) .
N1 C6 1.350(3) .
C9 C10 1.503(3) .
C9 C7 1.540(3) 2_556
C9 H9A 0.9900 .
C9 H9B 0.9900 .
C4 C3 1.386(4) .
C4 C5 1.392(4) .
C4 H4 0.9500 .
C3 C2 1.393(4) .
C3 H3 0.9500 .
C2 C7 1.530(3) .
C12 C11 1.384(3) .
C12 C13 1.388(4) .
C12 H12 0.9500 .
C10 C11 1.500(3) .
C7 C8 1.530(3) .
C7 C9 1.540(3) 2_556
C5 C6 1.377(4) .
C5 H5 0.9500 .
C6 H6 0.9500 .
C15 H15 0.9500 .
C13 H13 0.9500 .
C8 H8A 0.9800 .
C8 H8B 0.9800 .
C8 H8C 0.9800 .
Cl2 Cl2 0.912(3) 2_556
Cl2 O5 1.335(3) .
Cl2 O3 1.437(5) .
Cl2 O5 1.458(3) 2_556
Cl2 O4 1.466(3) .
O4 Cl2 1.466(3) 2_556
O5 Cl2 1.458(3) 2_556
Cl3 O6 1.376(4) .
Cl3 O9 1.385(3) .
Cl3 Cl3 1.430(4) 2
Cl3 O7 1.437(5) .
Cl3 O8 1.457(7) .
O6 Cl3 1.376(4) 2
O9 Cl3 1.385(3) 2

loop_
_platon_squeeze_void_nr
_platon_squeeze_void_average_x
_platon_squeeze_void_average_y
_platon_squeeze_void_average_z
_platon_squeeze_void_volume
_platon_squeeze_void_count_electrons
_platon_squeeze_void_content
1 0.000 0.000 1.000 52 8 ' '
2 0.500 1.000 0.500 52 8 ' '
